data_7102434
loop_
_publ_author_name
'Cragg, Peter J'
'Heirtzler, Fenton R'
'Howard, Mark J'
'Prokes, Ivan'
'Weyherm\"uller, Thomas'

_publ_section_title
;
 In flagrante metallo-cyclophane self-assembly?
;
_journal_issue 3
_journal_name_full 'Chemical communications (Cambridge, England)'
_journal_page_first 280
_journal_page_last 281
_journal_paper_doi 10.1039/b310558j
_journal_year 2004
_chemical_formula_moiety '[C40 H30 B2 Cu2 F8 N10], MeOH'
_chemical_formula_sum 'C41 H34 B2 Cu2 F8 N10 O'
_chemical_formula_weight 983.48
_chemical_name_systematic
;
?
;
_space_group_IT_number 33
_symmetry_cell_setting orthorhombic
_symmetry_Int_Tables_number 33
_symmetry_space_group_name_Hall 'P 2c -2n'
_symmetry_space_group_name_H-M 'P n a 21'
_atom_sites_solution_hydrogens geom
_atom_sites_solution_primary direct
_atom_sites_solution_secondary difmap
_audit_creation_method SHELXL-97
_cell_angle_alpha 90.00
_cell_angle_beta 90.00
_cell_angle_gamma 90.00
_cell_formula_units_Z 4
_cell_length_a 20.5945(8)
_cell_length_b 8.6556(3)
_cell_length_c 22.8050(8)
_cell_measurement_temperature 100(2)
_cell_volume 4065.2(3)
_computing_cell_refinement 'Nonius Collect Software'
_computing_data_collection 'Nonius Collect Software'
_computing_data_reduction 'Nonius Collect Software'
_computing_structure_refinement 'SHELXL-97 (Sheldrick, 1997)'
_computing_structure_solution 'SHELXS-97 (Sheldrick, 1990)'
_diffrn_ambient_temperature 100(2)
_diffrn_measured_fraction_theta_full 0.997
_diffrn_measured_fraction_theta_max 0.997
_diffrn_measurement_device_type 'Nonius Kappa-CCD'
_diffrn_measurement_method '435 images at 1.0 deg in \w, 20 sec./frame'
_diffrn_radiation_monochromator graphite
_diffrn_radiation_source 'rotating anode'
_diffrn_radiation_type MoK\a
_diffrn_radiation_wavelength 0.71073
_diffrn_reflns_av_R_equivalents 0.0440
_diffrn_reflns_av_sigmaI/netI 0.0467
_diffrn_reflns_limit_h_max 27
_diffrn_reflns_limit_h_min -29
_diffrn_reflns_limit_k_max 12
_diffrn_reflns_limit_k_min -12
_diffrn_reflns_limit_l_max 33
_diffrn_reflns_limit_l_min -31
_diffrn_reflns_number 39488
_diffrn_reflns_theta_full 31.01
_diffrn_reflns_theta_max 31.01
_diffrn_reflns_theta_min 3.07
_exptl_absorpt_coefficient_mu 1.132
_exptl_absorpt_correction_T_max 0.8387
_exptl_absorpt_correction_T_min 0.7237
_exptl_absorpt_correction_type 'Gaussian, face-indexed'
_exptl_crystal_density_diffrn 1.607
_exptl_crystal_density_method 'not measured'
_exptl_crystal_description 'transparent parallelepiped'
_exptl_crystal_F_000 1992
_exptl_crystal_size_max 0.31
_exptl_crystal_size_mid 0.20
_exptl_crystal_size_min 0.16
_refine_diff_density_max 0.574
_refine_diff_density_min -0.368
_refine_diff_density_rms 0.065
_refine_ls_abs_structure_details 'Flack H D (1983), Acta Cryst. A39, 876-881'
_refine_ls_abs_structure_Flack 0.010(7)
_refine_ls_extinction_method none
_refine_ls_goodness_of_fit_ref 1.030
_refine_ls_hydrogen_treatment mixed
_refine_ls_matrix_type full
_refine_ls_number_parameters 581
_refine_ls_number_reflns 12600
_refine_ls_number_restraints 1
_refine_ls_restrained_S_all 1.030
_refine_ls_R_factor_all 0.0444
_refine_ls_R_factor_gt 0.0366
_refine_ls_shift/su_max 0.001
_refine_ls_shift/su_mean 0.000
_refine_ls_structure_factor_coef Fsqd
_refine_ls_weighting_details 'w=1/[\s^2^(Fo^2^)+(0.0262P)^2^+2.3684P] where P=(Fo^2^+2Fc^2^)/3'
_refine_ls_weighting_scheme calc
_refine_ls_wR_factor_gt 0.0751
_refine_ls_wR_factor_ref 0.0786
_reflns_number_gt 11255
_reflns_number_total 12600
_reflns_threshold_expression >2sigma(I)
_cod_data_source_file b310558j.txt
_cod_data_source_block 1_(ST4485)
_cod_depositor_comments
;
The following automatic conversions were performed:
'_symmetry_cell_setting' value 'Orthorhombic' changed to 'orthorhombic'
according to '/home/saulius/struct/CIF-dictionaries/cif_core.dic'
dictionary named 'cif_core.dic' version 2.4.1 from 2010-06-29.

Automatic conversion script
Id: cif_fix_enum 1527 2010-12-29 10:47:43Z saulius 

The following automatic conversions were performed:

'_refine_ls_weighting_scheme' value 'calc
w=1/[\s^2^(Fo^2^)+(0.0262P)^2^+2.3684P] where P=(Fo^2^+2Fc^2^)/3' was
changed to 'calc'. New tag '_refine_ls_weighting_details' was
created. The value of the new tag was set to
'w=1/[\s^2^(Fo^2^)+(0.0262P)^2^+2.3684P] where P=(Fo^2^+2Fc^2^)/3'.

Automatic conversion script
Id: cif_fix_values 3143 2015-03-26 13:38:13Z robertas 
;
_cod_original_sg_symbol_H-M Pna2(1)
_cod_database_code 7102434

loop_
_symmetry_equiv_pos_as_xyz
'x, y, z'
'-x, -y, z+1/2'
'x+1/2, -y+1/2, z'
'-x+1/2, y+1/2, z+1/2'

loop_
_atom_site_label
_atom_site_type_symbol
_atom_site_fract_x
_atom_site_fract_y
_atom_site_fract_z
_atom_site_U_iso_or_equiv
_atom_site_adp_type
_atom_site_occupancy
_atom_site_calc_flag
_atom_site_refinement_flags
Cu1 Cu 0.389059(12) 0.94212(3) 0.178010(13) 0.01521(5) Uani 1 d .
Cu2 Cu 0.455138(12) 0.75012(3) -0.020170(14) 0.01660(5) Uani 1 d .
N1 N 0.33656(9) 1.0543(2) 0.23970(8) 0.0158(3) Uani 1 d .
C2 C 0.34338(11) 1.1995(3) 0.25808(10) 0.0183(4) Uani 1 d .
H2 H 0.3772 1.2605 0.2418 0.022 Uiso 1 calc R
C3 C 0.30332(12) 1.2653(3) 0.29990(11) 0.0232(5) Uani 1 d .
H3 H 0.3098 1.3689 0.3123 0.028 Uiso 1 calc R
C4 C 0.25354(13) 1.1773(3) 0.32332(11) 0.0258(5) Uani 1 d .
H4 H 0.2258 1.2190 0.3526 0.031 Uiso 1 calc R
C5 C 0.24483(12) 1.0280(3) 0.30357(11) 0.0220(5) Uani 1 d .
H5 H 0.2104 0.9664 0.3185 0.026 Uiso 1 calc R
C6 C 0.28687(10) 0.9691(3) 0.26168(10) 0.0166(4) Uani 1 d .
C7 C 0.28086(10) 0.8109(2) 0.23755(10) 0.0156(4) Uani 1 d .
N8 N 0.32644(9) 0.7702(2) 0.19818(8) 0.0146(3) Uani 1 d .
C9 C 0.32440(10) 0.6261(2) 0.17636(11) 0.0155(4) Uani 1 d .
C10 C 0.27681(11) 0.5200(3) 0.19071(10) 0.0198(5) Uani 1 d .
H10 H 0.2768 0.4193 0.1741 0.024 Uiso 1 calc R
C11 C 0.22911(12) 0.5648(3) 0.22995(12) 0.0237(5) Uani 1 d .
H11 H 0.1950 0.4958 0.2400 0.028 Uiso 1 calc R
C12 C 0.23161(12) 0.7106(3) 0.25428(11) 0.0224(5) Uani 1 d .
H12 H 0.2000 0.7421 0.2822 0.027 Uiso 1 calc R
C13 C 0.37863(10) 0.5845(2) 0.13606(10) 0.0148(4) Uani 1 d .
C14 C 0.38695(10) 0.6478(2) 0.08043(9) 0.0140(4) Uani 1 d .
N15 N 0.44311(9) 0.6217(2) 0.05128(8) 0.0155(3) Uani 1 d .
C16 C 0.48768(11) 0.5317(2) 0.07676(11) 0.0185(4) Uani 1 d .
H16 H 0.5284 0.5171 0.0580 0.022 Uiso 1 calc R
C17 C 0.47581(11) 0.4595(2) 0.12982(11) 0.0204(5) Uani 1 d .
H17 H 0.5072 0.3899 0.1452 0.024 Uiso 1 calc R
N18 N 0.42155(9) 0.4852(2) 0.15974(9) 0.0188(4) Uani 1 d .
C19 C 0.33836(10) 0.7427(2) 0.04812(9) 0.0144(4) Uani 1 d .
N20 N 0.36267(9) 0.8137(2) 0.00000(8) 0.0155(3) Uani 1 d .
C21 C 0.32215(12) 0.8980(2) -0.03345(10) 0.0187(4) Uani 1 d .
H21 H 0.3395 0.9471 -0.0673 0.022 Uiso 1 calc R
C22 C 0.25694(11) 0.9173(2) -0.02160(11) 0.0190(4) Uani 1 d .
C23 C 0.23210(11) 0.8425(3) 0.02767(11) 0.0198(4) Uani 1 d .
H23 H 0.1874 0.8520 0.0374 0.024 Uiso 1 calc R
C24 C 0.27305(11) 0.7542(2) 0.06249(10) 0.0171(4) Uani 1 d .
H24 H 0.2565 0.7020 0.0959 0.020 Uiso 1 calc R
C25 C 0.21355(13) 1.0123(3) -0.06043(12) 0.0277(5) Uani 1 d .
H25A H 0.2396 1.0617 -0.0911 0.042 Uiso 1 calc R
H25B H 0.1918 1.0918 -0.0369 0.042 Uiso 1 calc R
H25C H 0.1809 0.9453 -0.0786 0.042 Uiso 1 calc R
N31 N 0.46531(10) 0.7339(2) -0.10748(9) 0.0179(4) Uani 1 d .
C32 C 0.42574(12) 0.6621(3) -0.14562(11) 0.0230(5) Uani 1 d .
H32 H 0.3963 0.5870 -0.1311 0.028 Uiso 1 calc R
C33 C 0.42607(12) 0.6929(3) -0.20499(11) 0.0256(5) Uani 1 d .
H33 H 0.3980 0.6384 -0.2308 0.031 Uiso 1 calc R
C34 C 0.46773(12) 0.8039(3) -0.22614(11) 0.0237(5) Uani 1 d .
H34 H 0.4678 0.8294 -0.2666 0.028 Uiso 1 calc R
C35 C 0.50956(11) 0.8780(3) -0.18787(10) 0.0194(4) Uani 1 d .
H35 H 0.5390 0.9543 -0.2017 0.023 Uiso 1 calc R
C36 C 0.50769(10) 0.8383(2) -0.12870(10) 0.0164(4) Uani 1 d .
C37 C 0.55182(10) 0.9071(2) -0.08428(10) 0.0153(4) Uani 1 d .
N38 N 0.53547(8) 0.88301(19) -0.02783(8) 0.0138(3) Uani 1 d .
C39 C 0.57514(10) 0.9365(2) 0.01441(9) 0.0141(4) Uani 1 d .
C40 C 0.63245(11) 1.0140(3) 0.00220(10) 0.0178(4) Uani 1 d .
H40 H 0.6600 1.0487 0.0329 0.021 Uiso 1 calc R
C41 C 0.64865(11) 1.0397(3) -0.05605(11) 0.0225(5) Uani 1 d .
H41 H 0.6874 1.0935 -0.0657 0.027 Uiso 1 calc R
C42 C 0.60801(11) 0.9866(3) -0.09992(10) 0.0190(4) Uani 1 d .
H42 H 0.6182 1.0041 -0.1400 0.023 Uiso 1 calc R
C43 C 0.55642(10) 0.9046(2) 0.07632(10) 0.0133(4) Uani 1 d .
C44 C 0.49866(10) 0.9563(2) 0.10276(9) 0.0114(4) Uani 1 d .
N45 N 0.48246(9) 0.9064(2) 0.15683(8) 0.0141(3) Uani 1 d .
C46 C 0.52499(10) 0.8166(2) 0.18556(10) 0.0166(4) Uani 1 d .
H46 H 0.5147 0.7799 0.2237 0.020 Uiso 1 calc R
C47 C 0.58397(11) 0.7769(3) 0.16017(10) 0.0187(4) Uani 1 d .
H47 H 0.6141 0.7179 0.1823 0.022 Uiso 1 calc R
N48 N 0.59961(9) 0.8188(2) 0.10587(9) 0.0170(4) Uani 1 d .
C49 C 0.45131(10) 1.0636(2) 0.07603(9) 0.0129(4) Uani 1 d .
N50 N 0.39206(8) 1.0612(2) 0.10167(8) 0.0144(3) Uani 1 d .
C51 C 0.34559(11) 1.1541(2) 0.08112(10) 0.0166(4) Uani 1 d .
H51 H 0.3042 1.1511 0.0994 0.020 Uiso 1 calc R
C52 C 0.35462(11) 1.2551(2) 0.03429(10) 0.0173(4) Uani 1 d .
C53 C 0.41600(11) 1.2608(2) 0.00985(10) 0.0174(4) Uani 1 d .
H53 H 0.4246 1.3305 -0.0213 0.021 Uiso 1 calc R
C54 C 0.46480(11) 1.1659(2) 0.03040(9) 0.0149(4) Uani 1 d .
H54 H 0.5070 1.1703 0.0137 0.018 Uiso 1 calc R
C55 C 0.29965(12) 1.3517(3) 0.01199(12) 0.0254(5) Uani 1 d .
H55A H 0.3168 1.4348 -0.0127 0.038 Uiso 1 calc R
H55B H 0.2760 1.3964 0.0452 0.038 Uiso 1 calc R
H55C H 0.2701 1.2870 -0.0111 0.038 Uiso 1 calc R
B60 B 0.14508(14) 0.1856(3) 0.12616(13) 0.0236(5) Uani 1 d .
F61 F 0.12919(10) 0.1260(2) 0.07150(9) 0.0490(5) Uani 1 d .
F62 F 0.09677(8) 0.2889(2) 0.14293(9) 0.0423(4) Uani 1 d .
F63 F 0.20200(8) 0.2662(2) 0.12084(10) 0.0497(5) Uani 1 d .
F64 F 0.14775(15) 0.0678(2) 0.16494(10) 0.0751(8) Uani 1 d .
B70 B 0.39958(14) 1.2129(4) -0.14700(13) 0.0249(6) Uani 1 d .
F71 F 0.37385(9) 1.06857(19) -0.15696(9) 0.0387(4) Uani 1 d .
F72 F 0.41196(7) 1.28832(19) -0.19962(7) 0.0299(3) Uani 1 d .
F73 F 0.45829(8) 1.1991(2) -0.11579(7) 0.0351(4) Uani 1 d .
F74 F 0.35578(8) 1.3019(2) -0.11495(7) 0.0336(4) Uani 1 d .
O80 O 0.56536(12) 1.2487(2) -0.18922(11) 0.0418(5) Uani 1 d .
H80 H 0.5388 1.2266 -0.1626 0.063 Uiso 1 calc R
C81 C 0.58050(19) 1.4041(4) -0.18625(17) 0.0534(10) Uani 1 d .
H81A H 0.5733 1.4416 -0.1462 0.080 Uiso 1 calc R
H81B H 0.5528 1.4618 -0.2135 0.080 Uiso 1 calc R
H81C H 0.6261 1.4192 -0.1970 0.080 Uiso 1 calc R

loop_
_atom_site_aniso_label
_atom_site_aniso_U_11
_atom_site_aniso_U_22
_atom_site_aniso_U_33
_atom_site_aniso_U_23
_atom_site_aniso_U_13
_atom_site_aniso_U_12
Cu1 0.01265(10) 0.01741(11) 0.01558(11) -0.00092(11) 0.00298(11) -0.00066(9)
Cu2 0.01454(11) 0.01971(11) 0.01554(11) -0.00210(10) 0.00183(11) -0.00430(10)
N1 0.0135(8) 0.0183(8) 0.0155(8) 0.0010(7) 0.0009(7) 0.0015(7)
C2 0.0199(11) 0.0179(9) 0.0173(11) 0.0014(8) 0.0030(9) 0.0012(8)
C3 0.0276(13) 0.0212(11) 0.0209(12) -0.0034(9) 0.0036(10) 0.0030(9)
C4 0.0254(12) 0.0286(12) 0.0235(12) -0.0039(9) 0.0091(10) 0.0032(10)
C5 0.0165(11) 0.0281(12) 0.0214(12) 0.0005(9) 0.0057(9) 0.0011(9)
C6 0.0118(9) 0.0208(10) 0.0172(10) 0.0021(8) 0.0009(8) 0.0016(8)
C7 0.0106(9) 0.0185(9) 0.0176(10) 0.0019(8) 0.0006(8) 0.0014(8)
N8 0.0127(8) 0.0172(8) 0.0139(8) 0.0011(6) -0.0011(7) 0.0016(7)
C9 0.0140(8) 0.0172(8) 0.0154(9) 0.0013(8) -0.0002(9) 0.0002(7)
C10 0.0193(10) 0.0183(9) 0.0217(12) -0.0002(8) -0.0013(8) -0.0017(8)
C11 0.0168(11) 0.0240(11) 0.0302(13) 0.0056(9) 0.0020(9) -0.0057(9)
C12 0.0160(10) 0.0247(11) 0.0264(12) -0.0004(9) 0.0058(9) 0.0006(9)
C13 0.0135(9) 0.0134(9) 0.0177(10) -0.0015(7) -0.0029(8) -0.0012(7)
C14 0.0131(9) 0.0122(8) 0.0167(10) -0.0018(7) 0.0004(8) -0.0024(7)
N15 0.0140(8) 0.0148(8) 0.0177(9) -0.0019(7) 0.0015(7) -0.0021(7)
C16 0.0147(10) 0.0164(9) 0.0243(11) -0.0050(8) -0.0008(9) 0.0006(8)
C17 0.0172(10) 0.0178(10) 0.0261(12) -0.0012(8) -0.0049(9) 0.0015(8)
N18 0.0179(9) 0.0177(8) 0.0208(9) 0.0003(7) -0.0030(7) 0.0021(7)
C19 0.0139(9) 0.0148(9) 0.0145(9) -0.0021(7) -0.0010(8) -0.0018(7)
N20 0.0158(9) 0.0160(8) 0.0148(9) -0.0007(7) -0.0017(7) -0.0020(7)
C21 0.0257(11) 0.0161(9) 0.0142(11) 0.0012(7) -0.0026(8) -0.0023(8)
C22 0.0215(10) 0.0168(9) 0.0185(10) -0.0015(9) -0.0069(10) 0.0006(8)
C23 0.0161(10) 0.0209(10) 0.0223(11) -0.0017(8) -0.0031(9) 0.0030(8)
C24 0.0154(10) 0.0184(9) 0.0174(10) 0.0002(8) 0.0002(8) 0.0007(8)
C25 0.0296(13) 0.0293(12) 0.0243(12) 0.0061(10) -0.0076(10) 0.0051(10)
N31 0.0173(9) 0.0192(9) 0.0173(9) -0.0041(7) -0.0004(7) -0.0030(7)
C32 0.0202(11) 0.0265(11) 0.0224(12) -0.0078(9) -0.0004(9) -0.0090(9)
C33 0.0234(12) 0.0326(13) 0.0209(12) -0.0074(10) -0.0047(10) -0.0080(10)
C34 0.0246(12) 0.0310(12) 0.0156(11) -0.0034(9) -0.0023(9) -0.0032(10)
C35 0.0181(10) 0.0226(11) 0.0176(11) -0.0030(8) 0.0000(9) -0.0030(9)
C36 0.0118(9) 0.0192(9) 0.0183(10) -0.0038(8) 0.0005(8) -0.0007(8)
C37 0.0130(9) 0.0176(9) 0.0153(10) -0.0036(7) -0.0005(8) -0.0006(8)
N38 0.0112(8) 0.0136(7) 0.0165(9) -0.0027(6) -0.0006(7) 0.0007(6)
C39 0.0108(9) 0.0168(9) 0.0146(10) -0.0006(7) 0.0003(7) 0.0020(7)
C40 0.0123(9) 0.0249(11) 0.0163(10) -0.0036(8) -0.0003(8) -0.0031(8)
C41 0.0145(10) 0.0311(12) 0.0220(12) -0.0043(9) 0.0027(9) -0.0086(9)
C42 0.0170(10) 0.0239(10) 0.0162(10) -0.0013(8) 0.0015(8) -0.0052(9)
C43 0.0100(9) 0.0150(9) 0.0151(10) -0.0019(7) -0.0015(8) -0.0016(7)
C44 0.0103(8) 0.0115(8) 0.0123(9) -0.0030(7) -0.0020(7) -0.0009(7)
N45 0.0120(8) 0.0153(8) 0.0149(8) -0.0009(6) -0.0017(7) -0.0004(7)
C46 0.0149(9) 0.0204(9) 0.0145(11) 0.0024(8) -0.0024(8) -0.0006(7)
C47 0.0150(10) 0.0210(10) 0.0202(11) 0.0010(8) -0.0045(8) 0.0024(8)
N48 0.0123(8) 0.0185(9) 0.0201(9) -0.0015(7) -0.0020(7) 0.0031(7)
C49 0.0123(9) 0.0114(8) 0.0151(10) -0.0046(7) -0.0008(8) 0.0004(7)
N50 0.0120(8) 0.0160(8) 0.0151(8) -0.0039(6) -0.0018(7) -0.0001(7)
C51 0.0120(9) 0.0185(9) 0.0192(11) -0.0057(8) -0.0029(8) 0.0029(8)
C52 0.0172(10) 0.0175(9) 0.0170(10) -0.0051(8) -0.0056(8) 0.0040(8)
C53 0.0224(11) 0.0154(9) 0.0144(10) -0.0015(7) -0.0031(8) 0.0024(8)
C54 0.0164(10) 0.0137(9) 0.0144(10) -0.0037(7) -0.0003(8) 0.0001(7)
C55 0.0220(12) 0.0267(12) 0.0274(13) -0.0001(10) -0.0069(10) 0.0082(9)
B60 0.0211(13) 0.0224(12) 0.0274(14) -0.0033(10) 0.0049(11) -0.0038(10)
F61 0.0515(12) 0.0545(12) 0.0409(11) -0.0171(9) -0.0005(9) -0.0045(10)
F62 0.0309(9) 0.0407(9) 0.0552(12) -0.0113(9) 0.0125(8) 0.0063(8)
F63 0.0224(9) 0.0527(11) 0.0740(15) -0.0243(10) 0.0067(9) -0.0112(8)
F64 0.132(2) 0.0368(10) 0.0567(16) 0.0183(9) 0.0134(14) 0.0169(13)
B70 0.0181(12) 0.0370(15) 0.0197(13) 0.0027(11) -0.0005(10) 0.0059(11)
F71 0.0415(10) 0.0298(9) 0.0447(11) 0.0072(7) -0.0060(8) 0.0006(7)
F72 0.0254(8) 0.0451(9) 0.0191(7) 0.0043(6) -0.0004(6) -0.0037(7)
F73 0.0237(8) 0.0600(11) 0.0215(8) -0.0019(7) -0.0050(6) 0.0116(8)
F74 0.0258(8) 0.0528(10) 0.0222(8) -0.0022(7) -0.0001(6) 0.0148(7)
O80 0.0371(12) 0.0414(12) 0.0470(14) 0.0060(10) 0.0140(10) -0.0009(10)
C81 0.058(2) 0.0493(19) 0.053(2) -0.0182(16) 0.0228(18) -0.0254(18)

loop_
_atom_type_symbol
_atom_type_description
_atom_type_scat_dispersion_real
_atom_type_scat_dispersion_imag
_atom_type_scat_source
C C 0.0033 0.0016 'International Tables Vol C Tables 4.2.6.8 and 6.1.1.4'
H H 0.0000 0.0000 'International Tables Vol C Tables 4.2.6.8 and 6.1.1.4'
N N 0.0061 0.0033 'International Tables Vol C Tables 4.2.6.8 and 6.1.1.4'
F F 0.0171 0.0103 'International Tables Vol C Tables 4.2.6.8 and 6.1.1.4'
Cu Cu 0.3201 1.2651 'International Tables Vol C Tables 4.2.6.8 and 6.1.1.4'
B B 0.0013 0.0007 'International Tables Vol C Tables 4.2.6.8 and 6.1.1.4'
O O 0.0106 0.0060 'International Tables Vol C Tables 4.2.6.8 and 6.1.1.4'

loop_
_geom_angle_atom_site_label_1
_geom_angle_atom_site_label_2
_geom_angle_atom_site_label_3
_geom_angle
N45 Cu1 N8 123.53(7)
N45 Cu1 N1 138.91(7)
N8 Cu1 N1 81.60(7)
N45 Cu1 N50 80.93(7)
N8 Cu1 N50 126.14(7)
N1 Cu1 N50 111.73(7)
N15 Cu2 N31 141.91(8)
N15 Cu2 N38 119.39(7)
N31 Cu2 N38 82.45(7)
N15 Cu2 N20 81.33(8)
N31 Cu2 N20 109.93(8)
N38 Cu2 N20 129.14(7)
C2 N1 C6 118.39(19)
C2 N1 Cu1 127.97(16)
C6 N1 Cu1 113.55(15)
N1 C2 C3 122.8(2)
C2 C3 C4 118.7(2)
C5 C4 C3 119.0(2)
C4 C5 C6 119.2(2)
N1 C6 C5 121.7(2)
N1 C6 C7 115.33(19)
C5 C6 C7 122.9(2)
N8 C7 C12 122.0(2)
N8 C7 C6 115.54(19)
C12 C7 C6 122.5(2)
C9 N8 C7 117.89(19)
C9 N8 Cu1 128.24(15)
C7 N8 Cu1 113.85(14)
N8 C9 C10 123.4(2)
N8 C9 C13 115.41(17)
C10 C9 C13 121.13(19)
C9 C10 C11 118.1(2)
C12 C11 C10 119.3(2)
C11 C12 C7 119.2(2)
N18 C13 C14 122.4(2)
N18 C13 C9 113.51(19)
C14 C13 C9 123.99(19)
N15 C14 C13 119.15(19)
N15 C14 C19 115.05(19)
C13 C14 C19 125.80(19)
C16 N15 C14 118.1(2)
C16 N15 Cu2 126.61(16)
C14 N15 Cu2 114.57(14)
N15 C16 C17 121.5(2)
N18 C17 C16 121.5(2)
C17 N18 C13 117.0(2)
N20 C19 C24 121.1(2)
N20 C19 C14 113.76(19)
C24 C19 C14 125.0(2)
C21 N20 C19 118.45(19)
C21 N20 Cu2 126.79(16)
C19 N20 Cu2 113.98(15)
N20 C21 C22 123.9(2)
C21 C22 C23 117.3(2)
C21 C22 C25 122.0(2)
C23 C22 C25 120.7(2)
C24 C23 C22 119.6(2)
C23 C24 C19 119.6(2)
C32 N31 C36 118.1(2)
C32 N31 Cu2 127.66(16)
C36 N31 Cu2 112.16(14)
N31 C32 C33 122.9(2)
C34 C33 C32 118.8(2)
C33 C34 C35 119.4(2)
C34 C35 C36 118.7(2)
N31 C36 C35 122.1(2)
N31 C36 C37 114.9(2)
C35 C36 C37 123.0(2)
N38 C37 C42 121.9(2)
N38 C37 C36 115.90(18)
C42 C37 C36 122.1(2)
C39 N38 C37 118.64(18)
C39 N38 Cu2 129.09(15)
C37 N38 Cu2 112.03(13)
N38 C39 C40 122.7(2)
N38 C39 C43 117.25(18)
C40 C39 C43 120.04(19)
C39 C40 C41 118.3(2)
C42 C41 C40 119.6(2)
C41 C42 C37 118.8(2)
N48 C43 C44 121.4(2)
N48 C43 C39 114.04(18)
C44 C43 C39 124.51(19)
N45 C44 C43 119.96(18)
N45 C44 C49 114.53(18)
C43 C44 C49 125.51(19)
C46 N45 C44 118.07(19)
C46 N45 Cu1 126.69(15)
C44 N45 Cu1 114.06(14)
N45 C46 C47 120.7(2)
N48 C47 C46 122.2(2)
C47 N48 C43 117.29(19)
N50 C49 C54 120.79(19)
N50 C49 C44 114.01(18)
C54 C49 C44 125.13(19)
C51 N50 C49 119.04(19)
C51 N50 Cu1 125.92(15)
C49 N50 Cu1 114.02(14)
N50 C51 C52 123.5(2)
C53 C52 C51 117.0(2)
C53 C52 C55 122.4(2)
C51 C52 C55 120.7(2)
C54 C53 C52 120.5(2)
C53 C54 C49 119.1(2)
F64 B60 F63 114.1(3)
F64 B60 F61 108.5(2)
F63 B60 F61 108.2(2)
F64 B60 F62 109.5(2)
F63 B60 F62 108.0(2)
F61 B60 F62 108.5(2)
F71 B70 F72 110.8(2)
F71 B70 F74 109.8(2)
F72 B70 F74 108.2(2)
F71 B70 F73 109.7(2)
F72 B70 F73 108.6(2)
F74 B70 F73 109.7(2)

loop_
_geom_bond_atom_site_label_1
_geom_bond_atom_site_label_2
_geom_bond_distance
Cu1 N45 2.0074(18)
Cu1 N8 2.0219(18)
Cu1 N1 2.0223(19)
Cu1 N50 2.0242(19)
Cu2 N15 1.9881(19)
Cu2 N31 2.007(2)
Cu2 N38 2.0226(17)
Cu2 N20 2.0349(19)
N1 C2 1.332(3)
N1 C6 1.357(3)
C2 C3 1.384(3)
C3 C4 1.384(4)
C4 C5 1.380(3)
C5 C6 1.386(3)
C6 C7 1.481(3)
C7 N8 1.346(3)
C7 C12 1.388(3)
N8 C9 1.344(3)
C9 C10 1.382(3)
C9 C13 1.490(3)
C10 C11 1.384(3)
C11 C12 1.380(3)
C13 N18 1.346(3)
C13 C14 1.393(3)
C14 N15 1.353(3)
C14 C19 1.489(3)
N15 C16 1.337(3)
C16 C17 1.384(3)
C17 N18 1.328(3)
C19 N20 1.354(3)
C19 C24 1.388(3)
N20 C21 1.346(3)
C21 C22 1.380(3)
C22 C23 1.394(3)
C22 C25 1.503(3)
C23 C24 1.388(3)
N31 C32 1.344(3)
N31 C36 1.346(3)
C32 C33 1.380(4)
C33 C34 1.375(4)
C34 C35 1.384(3)
C35 C36 1.393(3)
C36 C37 1.485(3)
C37 N38 1.347(3)
C37 C42 1.393(3)
N38 C39 1.345(3)
C39 C40 1.386(3)
C39 C43 1.489(3)
C40 C41 1.388(3)
C41 C42 1.383(3)
C43 N48 1.341(3)
C43 C44 1.407(3)
C44 N45 1.349(3)
C44 C49 1.479(3)
N45 C46 1.341(3)
C46 C47 1.389(3)
C47 N48 1.330(3)
C49 N50 1.353(3)
C49 C54 1.394(3)
N50 C51 1.335(3)
C51 C52 1.393(3)
C52 C53 1.382(3)
C52 C55 1.496(3)
C53 C54 1.379(3)
B60 F64 1.351(3)
B60 F63 1.369(3)
B60 F61 1.388(3)
B60 F62 1.391(3)
B70 F71 1.376(4)
B70 F72 1.390(3)
B70 F74 1.393(3)
B70 F73 1.408(3)
O80 C81 1.383(4)
